data_7158429
loop_
_publ_author_name
'Baire, Beeraiah'
'Santhi, Jampani'

_publ_section_title
;
 Ag(I)-Promoted homo-dimerization of 2-(alk-2-yn-1-onyl)-1-alkynylbenzenes
 <i>via</i> a [4 + 2] cycloaddition of benzopyrylium ions: access to
 structurally unique naphthalenes.
;
_journal_issue 1
_journal_name_full 'Organic &amp; biomolecular chemistry'
_journal_page_first 247
_journal_page_last 251
_journal_paper_doi 10.1039/d1ob02229f
_journal_volume 20
_journal_year 2021
_chemical_formula_sum 'C33 H18 Br2 O'
_chemical_formula_weight 590.29
_space_group_crystal_system monoclinic
_space_group_IT_number 9
_space_group_name_Hall 'C -2yc'
_space_group_name_H-M_alt 'C 1 c 1'
_atom_sites_solution_hydrogens geom
_audit_creation_method SHELXL-2014/7
_audit_update_record
;
2019-11-13 deposited with the CCDC.	2021-12-02 downloaded from the CCDC.
;
_cell_angle_alpha 90
_cell_angle_beta 122.657(2)
_cell_angle_gamma 90
_cell_formula_units_Z 4
_cell_length_a 13.5539(7)
_cell_length_b 17.8625(8)
_cell_length_c 12.4649(9)
_cell_measurement_temperature 296(2)
_cell_volume 2540.8(3)
_computing_structure_refinement 'SHELXL-2014/7 (Sheldrick, 2014)'
_diffrn_ambient_temperature 296(2)
_diffrn_measured_fraction_theta_full 0.998
_diffrn_measured_fraction_theta_max 0.998
_diffrn_radiation_type MoK\a
_diffrn_radiation_wavelength 0.71073
_diffrn_reflns_av_R_equivalents 0.0361
_diffrn_reflns_av_unetI/netI 0.0775
_diffrn_reflns_Laue_measured_fraction_full 0.998
_diffrn_reflns_Laue_measured_fraction_max 0.998
_diffrn_reflns_limit_h_max 15
_diffrn_reflns_limit_h_min -15
_diffrn_reflns_limit_k_max 21
_diffrn_reflns_limit_k_min -16
_diffrn_reflns_limit_l_max 14
_diffrn_reflns_limit_l_min -13
_diffrn_reflns_number 7587
_diffrn_reflns_point_group_measured_fraction_full 0.824
_diffrn_reflns_point_group_measured_fraction_max 0.823
_diffrn_reflns_theta_full 24.828
_diffrn_reflns_theta_max 24.828
_diffrn_reflns_theta_min 2.118
_exptl_absorpt_coefficient_mu 3.215
_exptl_crystal_density_diffrn 1.543
_exptl_crystal_F_000 1176
_exptl_crystal_size_max 0.250
_exptl_crystal_size_mid 0.220
_exptl_crystal_size_min 0.100
_refine_diff_density_max 0.322
_refine_diff_density_min -0.359
_refine_diff_density_rms 0.052
_refine_ls_abs_structure_details
;
 Flack x determined using 897 quotients [(I+)-(I-)]/[(I+)+(I-)]
 (Parsons, Flack and Wagner, Acta Cryst. B69 (2013) 249-259).
;
_refine_ls_abs_structure_Flack 0.010(9)
_refine_ls_extinction_method none
_refine_ls_goodness_of_fit_ref 0.954
_refine_ls_hydrogen_treatment constr
_refine_ls_matrix_type full
_refine_ls_number_parameters 325
_refine_ls_number_reflns 3604
_refine_ls_number_restraints 2
_refine_ls_restrained_S_all 0.954
_refine_ls_R_factor_all 0.0635
_refine_ls_R_factor_gt 0.0352
_refine_ls_shift/su_max 0.000
_refine_ls_shift/su_mean 0.000
_refine_ls_structure_factor_coef Fsqd
_refine_ls_weighting_details 'w=1/[\s^2^(Fo^2^)+(0.0177P)^2^] where P=(Fo^2^+2Fc^2^)/3'
_refine_ls_weighting_scheme calc
_refine_ls_wR_factor_gt 0.0752
_refine_ls_wR_factor_ref 0.0835
_reflns_Friedel_coverage 0.646
_reflns_Friedel_fraction_full 0.648
_reflns_Friedel_fraction_max 0.648
_reflns_number_gt 2513
_reflns_number_total 3604
_reflns_threshold_expression 'I > 2\s(I)'
_cod_data_source_file d1ob02229f2.cif
_cod_data_source_block 17
_cod_depositor_comments 'Adding full bibliography for 7158428--7158430.cif.'
_cod_original_sg_symbol_H-M 'C c'
_cod_database_code 7158429
_shelx_shelxl_version_number 2014/7
_shelx_space_group_comment
;
The symmetry employed for this shelxl refinement is uniquely defined
by the following loop, which should always be used as a source of
symmetry information in preference to the above space-group names.
They are only intended as comments.
;
_shelx_estimated_absorpt_t_min 0.500
_shelx_estimated_absorpt_t_max 0.739

loop_
_space_group_symop_operation_xyz
'x, y, z'
'x, -y, z+1/2'
'x+1/2, y+1/2, z'
'x+1/2, -y+1/2, z+1/2'

loop_
_atom_site_label
_atom_site_type_symbol
_atom_site_fract_x
_atom_site_fract_y
_atom_site_fract_z
_atom_site_U_iso_or_equiv
_atom_site_adp_type
_atom_site_occupancy
_atom_site_site_symmetry_order
_atom_site_calc_flag
_atom_site_refinement_flags_posn
_atom_site_refinement_flags_adp
_atom_site_refinement_flags_occupancy
_atom_site_disorder_assembly
_atom_site_disorder_group
Br1 Br -0.40856(8) -0.04912(6) 0.03458(7) 0.0837(4) Uani 1 1 d . . . . .
Br2 Br -0.25190(9) 0.16883(6) 0.13975(8) 0.0979(4) Uani 1 1 d . . . . .
C1 C 0.1967(6) 0.1798(4) 1.0624(6) 0.0373(17) Uani 1 1 d . . . . .
C2 C 0.0875(8) 0.2093(4) 1.0346(8) 0.0488(19) Uani 1 1 d . . . . .
H2 H 0.0246 0.2127 0.9506 0.059 Uiso 1 1 calc R U . . .
C3 C 0.0754(8) 0.2325(4) 1.1299(8) 0.066(2) Uani 1 1 d . . . . .
H3 H 0.0040 0.2519 1.1106 0.080 Uiso 1 1 calc R U . . .
C4 C 0.1686(9) 0.2278(5) 1.2574(8) 0.074(3) Uani 1 1 d . . . . .
H4 H 0.1586 0.2433 1.3222 0.088 Uiso 1 1 calc R U . . .
C5 C 0.2733(8) 0.2006(4) 1.2861(7) 0.059(2) Uani 1 1 d . . . . .
H5 H 0.3350 0.1982 1.3710 0.071 Uiso 1 1 calc R U . . .
C6 C 0.2911(6) 0.1760(4) 1.1921(6) 0.0427(19) Uani 1 1 d . . . . .
C7 C 0.4004(6) 0.1495(4) 1.2194(6) 0.047(2) Uani 1 1 d . . . . .
H7 H 0.4640 0.1493 1.3033 0.056 Uiso 1 1 calc R U . . .
C8 C 0.4150(6) 0.1240(4) 1.1256(6) 0.0450(19) Uani 1 1 d . . . . .
H8 H 0.4876 0.1054 1.1472 0.054 Uiso 1 1 calc R U . . .
C9 C 0.3225(5) 0.1254(3) 0.9970(5) 0.0314(16) Uani 1 1 d . . . . .
C10 C 0.2153(6) 0.1543(3) 0.9646(6) 0.0352(17) Uani 1 1 d . . . . .
C11 C 0.3452(5) 0.1037(4) 0.8966(5) 0.0365(17) Uani 1 1 d . . . . .
C12 C 0.4282(6) 0.1451(4) 0.8867(7) 0.043(2) Uani 1 1 d . . . . .
H12 H 0.4715 0.1822 0.9464 0.052 Uiso 1 1 calc R U . . .
C13 C 0.4460(7) 0.1317(5) 0.7914(8) 0.055(2) Uani 1 1 d . . . . .
H13 H 0.5018 0.1597 0.7874 0.066 Uiso 1 1 calc R U . . .
C14 C 0.3833(6) 0.0777(4) 0.7002(7) 0.052(2) Uani 1 1 d . . . . .
H14 H 0.3962 0.0692 0.6350 0.063 Uiso 1 1 calc R U . . .
C15 C 0.3007(6) 0.0364(4) 0.7078(6) 0.0413(19) Uani 1 1 d . . . . .
H15 H 0.2566 0.0006 0.6458 0.050 Uiso 1 1 calc R U . . .
C16 C 0.2827(5) 0.0472(3) 0.8055(6) 0.0328(16) Uani 1 1 d . . . . .
C17 C 0.1937(6) -0.0006(4) 0.8109(6) 0.0386(18) Uani 1 1 d . . . . .
C18 C 0.0928(6) -0.0220(4) 0.6874(6) 0.0418(18) Uani 1 1 d . . . . .
C19 C 0.0084(6) -0.0315(4) 0.5839(6) 0.0445(19) Uani 1 1 d . . . . .
C20 C -0.0904(6) -0.0396(4) 0.4542(6) 0.0403(18) Uani 1 1 d . . . . .
C21 C -0.0729(6) -0.0405(4) 0.3564(7) 0.050(2) Uani 1 1 d . . . . .
H21 H 0.0030 -0.0379 0.3740 0.060 Uiso 1 1 calc R U . . .
C22 C -0.1669(7) -0.0453(4) 0.2308(6) 0.053(2) Uani 1 1 d . . . . .
H22 H -0.1539 -0.0479 0.1648 0.064 Uiso 1 1 calc R U . . .
C23 C -0.2795(6) -0.0464(4) 0.2045(7) 0.050(2) Uani 1 1 d . . . . .
C24 C -0.2979(7) -0.0451(5) 0.3010(8) 0.067(3) Uani 1 1 d . . . . .
H24 H -0.3738 -0.0461 0.2834 0.080 Uiso 1 1 calc R U . . .
C25 C -0.2039(7) -0.0424(5) 0.4252(7) 0.063(2) Uani 1 1 d . . . . .
H25 H -0.2173 -0.0424 0.4910 0.075 Uiso 1 1 calc R U . . .
C26 C 0.1236(6) 0.1614(3) 0.8331(6) 0.0357(17) Uani 1 1 d . . . . .
C27 C 0.0567(6) 0.1648(4) 0.7208(6) 0.0396(18) Uani 1 1 d . . . . .
C28 C -0.0170(6) 0.1662(3) 0.5827(6) 0.0368(17) Uani 1 1 d . . . . .
C29 C 0.0312(6) 0.1533(4) 0.5110(7) 0.046(2) Uani 1 1 d . . . . .
H29 H 0.1113 0.1448 0.5518 0.055 Uiso 1 1 calc R U . . .
C30 C -0.0382(7) 0.1530(4) 0.3792(7) 0.053(2) Uani 1 1 d . . . . .
H30 H -0.0056 0.1441 0.3312 0.064 Uiso 1 1 calc R U . . .
C31 C -0.1569(7) 0.1660(4) 0.3206(6) 0.055(2) Uani 1 1 d . . . . .
C32 C -0.2066(6) 0.1787(4) 0.3891(7) 0.052(2) Uani 1 1 d . . . . .
H32 H -0.2866 0.1879 0.3476 0.062 Uiso 1 1 calc R U . . .
C33 C -0.1377(6) 0.1778(4) 0.5204(6) 0.047(2) Uani 1 1 d . . . . .
H33 H -0.1716 0.1849 0.5676 0.056 Uiso 1 1 calc R U . . .
O1 O 0.2046(4) -0.0201(3) 0.9102(5) 0.0523(14) Uani 1 1 d . . . . .

loop_
_atom_site_aniso_label
_atom_site_aniso_U_11
_atom_site_aniso_U_22
_atom_site_aniso_U_33
_atom_site_aniso_U_23
_atom_site_aniso_U_13
_atom_site_aniso_U_12
Br1 0.0632(5) 0.1000(7) 0.0468(5) -0.0079(5) 0.0026(4) -0.0107(6)
Br2 0.1067(8) 0.1037(8) 0.0342(5) -0.0013(5) 0.0057(5) 0.0161(7)
C1 0.045(4) 0.030(4) 0.036(4) -0.002(3) 0.021(3) -0.002(3)
C2 0.057(5) 0.039(4) 0.046(4) 0.000(4) 0.025(4) 0.004(5)
C3 0.081(6) 0.066(6) 0.065(6) -0.006(4) 0.048(5) 0.012(5)
C4 0.096(7) 0.077(7) 0.057(6) -0.017(5) 0.048(5) 0.005(6)
C5 0.076(6) 0.062(5) 0.036(4) -0.009(4) 0.027(4) -0.004(5)
C6 0.052(5) 0.036(4) 0.036(4) -0.006(3) 0.021(4) -0.008(4)
C7 0.048(5) 0.040(4) 0.030(4) -0.002(3) 0.006(3) -0.009(4)
C8 0.042(4) 0.051(5) 0.032(4) 0.000(3) 0.014(3) 0.001(3)
C9 0.030(4) 0.029(4) 0.031(3) -0.004(3) 0.013(3) -0.002(3)
C10 0.042(4) 0.027(4) 0.030(3) -0.006(3) 0.015(3) -0.006(3)
C11 0.031(4) 0.039(4) 0.028(3) -0.001(3) 0.008(3) 0.007(3)
C12 0.041(4) 0.037(5) 0.049(5) -0.005(4) 0.023(4) -0.004(4)
C13 0.044(5) 0.062(6) 0.063(6) -0.002(4) 0.032(4) -0.015(4)
C14 0.042(4) 0.070(6) 0.058(5) 0.009(4) 0.035(4) 0.006(4)
C15 0.040(4) 0.046(5) 0.032(4) -0.008(3) 0.016(3) 0.010(4)
C16 0.032(4) 0.032(4) 0.031(3) 0.006(3) 0.015(3) 0.003(3)
C17 0.044(4) 0.028(4) 0.040(4) -0.001(3) 0.020(4) 0.009(3)
C18 0.040(4) 0.039(4) 0.040(4) 0.000(3) 0.017(4) -0.009(3)
C19 0.044(4) 0.046(5) 0.042(4) 0.000(3) 0.023(4) -0.001(3)
C20 0.037(4) 0.046(5) 0.036(4) -0.004(3) 0.019(3) -0.003(4)
C21 0.041(4) 0.067(6) 0.040(4) 0.001(4) 0.020(4) 0.003(4)
C22 0.058(5) 0.063(6) 0.037(4) -0.002(4) 0.025(4) 0.006(4)
C23 0.050(5) 0.047(5) 0.041(4) -0.012(3) 0.016(4) -0.008(4)
C24 0.037(5) 0.100(7) 0.056(5) -0.019(5) 0.020(4) -0.017(5)
C25 0.064(6) 0.084(6) 0.048(5) -0.011(4) 0.035(4) -0.024(5)
C26 0.039(4) 0.031(4) 0.036(4) -0.004(3) 0.020(3) 0.005(3)
C27 0.037(4) 0.040(4) 0.037(4) -0.002(3) 0.017(3) 0.010(3)
C28 0.036(4) 0.030(4) 0.032(4) 0.002(3) 0.010(3) 0.006(3)
C29 0.039(4) 0.054(5) 0.037(4) 0.007(3) 0.015(3) 0.007(4)
C30 0.062(5) 0.056(5) 0.043(4) 0.003(4) 0.030(4) 0.009(4)
C31 0.073(6) 0.041(5) 0.023(4) -0.001(3) 0.007(4) 0.004(4)
C32 0.038(4) 0.049(5) 0.044(4) -0.006(4) 0.006(4) 0.013(4)
C33 0.048(5) 0.042(5) 0.044(4) -0.001(3) 0.020(4) 0.007(4)
O1 0.058(3) 0.054(3) 0.039(3) 0.000(2) 0.022(2) -0.010(3)

loop_
_atom_type_symbol
_atom_type_description
_atom_type_scat_dispersion_real
_atom_type_scat_dispersion_imag
_atom_type_scat_source
C C 0.0033 0.0016 'International Tables Vol C Tables 4.2.6.8 and 6.1.1.4'
H H 0.0000 0.0000 'International Tables Vol C Tables 4.2.6.8 and 6.1.1.4'
Br Br -0.2901 2.4595 'International Tables Vol C Tables 4.2.6.8 and 6.1.1.4'
O O 0.0106 0.0060 'International Tables Vol C Tables 4.2.6.8 and 6.1.1.4'

loop_
_geom_angle_atom_site_label_1
_geom_angle_atom_site_label_2
_geom_angle_atom_site_label_3
_geom_angle
_geom_angle_site_symmetry_1
_geom_angle_site_symmetry_3
_geom_angle_publ_flag
C6 C1 C2 118.2(7) . . ?
C6 C1 C10 118.9(6) . . ?
C2 C1 C10 122.8(6) . . ?
C3 C2 C1 120.2(8) . . ?
C3 C2 H2 119.9 . . ?
C1 C2 H2 119.9 . . ?
C2 C3 C4 121.1(9) . . ?
C2 C3 H3 119.4 . . ?
C4 C3 H3 119.4 . . ?
C5 C4 C3 119.8(8) . . ?
C5 C4 H4 120.1 . . ?
C3 C4 H4 120.1 . . ?
C4 C5 C6 121.7(7) . . ?
C4 C5 H5 119.1 . . ?
C6 C5 H5 119.1 . . ?
C5 C6 C7 122.7(7) . . ?
C5 C6 C1 119.0(7) . . ?
C7 C6 C1 118.3(6) . . ?
C8 C7 C6 121.6(6) . . ?
C8 C7 H7 119.2 . . ?
C6 C7 H7 119.2 . . ?
C7 C8 C9 121.2(7) . . ?
C7 C8 H8 119.4 . . ?
C9 C8 H8 119.4 . . ?
C10 C9 C8 119.5(6) . . ?
C10 C9 C11 120.8(5) . . ?
C8 C9 C11 119.4(6) . . ?
C9 C10 C26 119.6(6) . . ?
C9 C10 C1 120.4(6) . . ?
C26 C10 C1 120.0(6) . . ?
C12 C11 C16 117.9(7) . . ?
C12 C11 C9 118.3(6) . . ?
C16 C11 C9 123.7(6) . . ?
C13 C12 C11 120.9(6) . . ?
C13 C12 H12 119.6 . . ?
C11 C12 H12 119.6 . . ?
C12 C13 C14 121.6(7) . . ?
C12 C13 H13 119.2 . . ?
C14 C13 H13 119.2 . . ?
C13 C14 C15 118.5(7) . . ?
C13 C14 H14 120.8 . . ?
C15 C14 H14 120.8 . . ?
C16 C15 C14 121.4(7) . . ?
C16 C15 H15 119.3 . . ?
C14 C15 H15 119.3 . . ?
C15 C16 C11 119.7(6) . . ?
C15 C16 C17 119.1(6) . . ?
C11 C16 C17 121.1(6) . . ?
O1 C17 C18 122.0(7) . . ?
O1 C17 C16 123.2(6) . . ?
C18 C17 C16 114.8(6) . . ?
C19 C18 C17 173.0(7) . . ?
C18 C19 C20 175.7(8) . . ?
C21 C20 C25 118.3(6) . . ?
C21 C20 C19 119.9(6) . . ?
C25 C20 C19 121.7(7) . . ?
C20 C21 C22 120.9(7) . . ?
C20 C21 H21 119.6 . . ?
C22 C21 H21 119.6 . . ?
C23 C22 C21 119.6(7) . . ?
C23 C22 H22 120.2 . . ?
C21 C22 H22 120.2 . . ?
C24 C23 C22 120.0(7) . . ?
C24 C23 Br1 119.6(6) . . ?
C22 C23 Br1 120.4(6) . . ?
C23 C24 C25 119.9(8) . . ?
C23 C24 H24 120.1 . . ?
C25 C24 H24 120.1 . . ?
C24 C25 C20 121.3(7) . . ?
C24 C25 H25 119.3 . . ?
C20 C25 H25 119.3 . . ?
C27 C26 C10 172.5(7) . . ?
C26 C27 C28 175.0(7) . . ?
C29 C28 C33 119.1(6) . . ?
C29 C28 C27 120.1(6) . . ?
C33 C28 C27 120.8(7) . . ?
C28 C29 C30 120.8(7) . . ?
C28 C29 H29 119.6 . . ?
C30 C29 H29 119.6 . . ?
C31 C30 C29 118.6(8) . . ?
C31 C30 H30 120.7 . . ?
C29 C30 H30 120.7 . . ?
C32 C31 C30 121.7(7) . . ?
C32 C31 Br2 119.4(6) . . ?
C30 C31 Br2 118.8(7) . . ?
C31 C32 C33 119.6(7) . . ?
C31 C32 H32 120.2 . . ?
C33 C32 H32 120.2 . . ?
C32 C33 C28 120.1(7) . . ?
C32 C33 H33 120.0 . . ?
C28 C33 H33 120.0 . . ?

loop_
_geom_bond_atom_site_label_1
_geom_bond_atom_site_label_2
_geom_bond_distance
_geom_bond_site_symmetry_2
_geom_bond_publ_flag
Br1 C23 1.884(7) . ?
Br2 C31 1.900(6) . ?
C1 C6 1.423(8) . ?
C1 C2 1.426(11) . ?
C1 C10 1.445(9) . ?
C2 C3 1.348(11) . ?
C2 H2 0.9300 . ?
C3 C4 1.401(11) . ?
C3 H3 0.9300 . ?
C4 C5 1.353(12) . ?
C4 H4 0.9300 . ?
C5 C6 1.389(10) . ?
C5 H5 0.9300 . ?
C6 C7 1.411(10) . ?
C7 C8 1.365(9) . ?
C7 H7 0.9300 . ?
C8 C9 1.405(8) . ?
C8 H8 0.9300 . ?
C9 C10 1.381(9) . ?
C9 C11 1.493(9) . ?
C10 C26 1.431(8) . ?
C11 C12 1.406(10) . ?
C11 C16 1.410(9) . ?
C12 C13 1.355(10) . ?
C12 H12 0.9300 . ?
C13 C14 1.380(10) . ?
C13 H13 0.9300 . ?
C14 C15 1.387(10) . ?
C14 H14 0.9300 . ?
C15 C16 1.379(9) . ?
C15 H15 0.9300 . ?
C16 C17 1.509(10) . ?
C17 O1 1.216(7) . ?
C17 C18 1.454(9) . ?
C18 C19 1.187(8) . ?
C19 C20 1.447(9) . ?
C20 C21 1.362(9) . ?
C20 C25 1.378(10) . ?
C21 C22 1.389(9) . ?
C21 H21 0.9300 . ?
C22 C23 1.377(10) . ?
C22 H22 0.9300 . ?
C23 C24 1.355(10) . ?
C24 C25 1.376(9) . ?
C24 H24 0.9300 . ?
C25 H25 0.9300 . ?
C26 C27 1.190(8) . ?
C27 C28 1.451(8) . ?
C28 C29 1.380(10) . ?
C28 C33 1.397(9) . ?
C29 C30 1.384(9) . ?
C29 H29 0.9300 . ?
C30 C31 1.381(11) . ?
C30 H30 0.9300 . ?
C31 C32 1.363(10) . ?
C32 C33 1.379(9) . ?
C32 H32 0.9300 . ?
C33 H33 0.9300 . ?

loop_
_geom_torsion_atom_site_label_1
_geom_torsion_atom_site_label_2
_geom_torsion_atom_site_label_3
_geom_torsion_atom_site_label_4
_geom_torsion
_geom_torsion_site_symmetry_1
_geom_torsion_site_symmetry_2
_geom_torsion_site_symmetry_3
_geom_torsion_site_symmetry_4
_geom_torsion_publ_flag
C6 C1 C2 C3 -0.4(10) . . . . ?
C10 C1 C2 C3 -179.8(7) . . . . ?
C1 C2 C3 C4 -0.3(12) . . . . ?
C2 C3 C4 C5 0.9(13) . . . . ?
C3 C4 C5 C6 -0.8(13) . . . . ?
C4 C5 C6 C7 178.1(8) . . . . ?
C4 C5 C6 C1 0.1(12) . . . . ?
C2 C1 C6 C5 0.5(10) . . . . ?
C10 C1 C6 C5 179.9(6) . . . . ?
C2 C1 C6 C7 -177.6(6) . . . . ?
C10 C1 C6 C7 1.8(10) . . . . ?
C5 C6 C7 C8 178.4(7) . . . . ?
C1 C6 C7 C8 -3.5(10) . . . . ?
C6 C7 C8 C9 2.1(10) . . . . ?
C7 C8 C9 C10 1.1(10) . . . . ?
C7 C8 C9 C11 174.3(6) . . . . ?
C8 C9 C10 C26 175.0(6) . . . . ?
C11 C9 C10 C26 1.9(9) . . . . ?
C8 C9 C10 C1 -2.8(9) . . . . ?
C11 C9 C10 C1 -175.9(6) . . . . ?
C6 C1 C10 C9 1.3(9) . . . . ?
C2 C1 C10 C9 -179.3(6) . . . . ?
C6 C1 C10 C26 -176.5(6) . . . . ?
C2 C1 C10 C26 2.9(10) . . . . ?
C10 C9 C11 C12 113.4(7) . . . . ?
C8 C9 C11 C12 -59.7(8) . . . . ?
C10 C9 C11 C16 -62.2(9) . . . . ?
C8 C9 C11 C16 124.7(7) . . . . ?
C16 C11 C12 C13 1.0(10) . . . . ?
C9 C11 C12 C13 -174.9(6) . . . . ?
C11 C12 C13 C14 0.5(11) . . . . ?
C12 C13 C14 C15 -0.2(11) . . . . ?
C13 C14 C15 C16 -1.5(10) . . . . ?
C14 C15 C16 C11 3.0(9) . . . . ?
C14 C15 C16 C17 -178.5(6) . . . . ?
C12 C11 C16 C15 -2.7(9) . . . . ?
C9 C11 C16 C15 173.0(5) . . . . ?
C12 C11 C16 C17 178.9(5) . . . . ?
C9 C11 C16 C17 -5.5(9) . . . . ?
C15 C16 C17 O1 146.6(6) . . . . ?
C11 C16 C17 O1 -34.9(9) . . . . ?
C15 C16 C17 C18 -33.4(8) . . . . ?
C11 C16 C17 C18 145.1(6) . . . . ?
C25 C20 C21 C22 -1.0(11) . . . . ?
C19 C20 C21 C22 -177.5(6) . . . . ?
C20 C21 C22 C23 2.5(11) . . . . ?
C21 C22 C23 C24 -2.1(12) . . . . ?
C21 C22 C23 Br1 177.6(5) . . . . ?
C22 C23 C24 C25 0.4(12) . . . . ?
Br1 C23 C24 C25 -179.4(6) . . . . ?
C23 C24 C25 C20 1.1(13) . . . . ?
C21 C20 C25 C24 -0.8(12) . . . . ?
C19 C20 C25 C24 175.6(7) . . . . ?
C33 C28 C29 C30 1.0(10) . . . . ?
C27 C28 C29 C30 178.7(6) . . . . ?
C28 C29 C30 C31 0.2(11) . . . . ?
C29 C30 C31 C32 -0.4(11) . . . . ?
C29 C30 C31 Br2 178.0(5) . . . . ?
C30 C31 C32 C33 -0.7(11) . . . . ?
Br2 C31 C32 C33 -179.1(5) . . . . ?
C31 C32 C33 C28 1.9(10) . . . . ?
C29 C28 C33 C32 -2.1(10) . . . . ?
C27 C28 C33 C32 -179.8(6) . . . . ?
